data_2015359
loop_
_publ_author_name
'Lyakhov, Alexander S.'
'Serebryanskaya, Tatiyana V.'
'Gaponik, Pavel N.'
'Voitekhovich, Sergei V.'
'Ivashkevich, Ludmila S.'

_publ_section_title
;Bis(1-methyl-1<i>H</i>-tetrazol-5-yl)diazene and two its copper(I) chloride
 complexes
 poly[[[\m-1,2-bis(1-methyl-1<i>H</i>-tetrazol-5-yl)diazene-\k^4^<i>N</i>',<i>N</i>^4^:<i>N</i>,<i>N</i>^4'^]dicopper(I)]-di-\m-chloro]
 and
 <i>catena</i>-poly[[chlorocopper(I)]-\m-1,2-bis(1-methyl-1<i>H</i>-tetrazol-5-yl)diazene-\k^4^<i>N</i>',<i>N</i>^4^:<i>N</i>,<i>N</i>^4'^]
;
_journal_coeditor_code GD3013
_journal_issue 6
_journal_name_full 'Acta Crystallographica Section C'
_journal_page_first m223
_journal_page_last m226
_journal_paper_doi 10.1107/S0108270106013199
_journal_volume 62
_journal_year 2006
_chemical_formula_iupac 'C4 H6 N10'
_chemical_formula_moiety 'C4 H6 N10'
_chemical_formula_sum 'C4 H6 N10'
_chemical_formula_weight 194.19
_chemical_name_systematic
;
Bis(1-methyl-1H-tetrazol-5-yl)diazene
;
_space_group_IT_number 19
_symmetry_cell_setting orthorhombic
_symmetry_space_group_name_Hall 'P 2ac 2ab'
_symmetry_space_group_name_H-M 'P 21 21 21'
_atom_sites_solution_hydrogens geom
_atom_sites_solution_primary direct
_atom_sites_solution_secondary difmap
_audit_creation_method SHELXL-97
_cell_angle_alpha 90.00
_cell_angle_beta 90.00
_cell_angle_gamma 90.00
_cell_formula_units_Z 4
_cell_length_a 6.889(2)
_cell_length_b 9.684(3)
_cell_length_c 12.719(4)
_cell_measurement_reflns_used 25
_cell_measurement_temperature 294(2)
_cell_measurement_theta_max 20.3
_cell_measurement_theta_min 12.0
_cell_volume 848.5(4)
_computing_cell_refinement 'R3m Software'
_computing_data_collection 'R3m Software (Nicolet, 1980)'
_computing_data_reduction 'R3m Software'
_computing_molecular_graphics 'ORTEP-3 for Windows (Farrugia, 1997) and PLATON (Spek, 2003)'
_computing_publication_material 'SHELXL97 and PLATON'
_computing_structure_refinement 'SHELXL97 (Sheldrick, 1997)'
_computing_structure_solution 'SIR97 (Altomare <i>et al.</i>,  1999)'
_diffrn_ambient_temperature 294(2)
_diffrn_measured_fraction_theta_full 1.000
_diffrn_measured_fraction_theta_max 1.000
_diffrn_measurement_device_type 'Nicolet R3m four-circle'
_diffrn_measurement_method \w/2\q
_diffrn_radiation_monochromator graphite
_diffrn_radiation_source 'fine-focus sealed tube'
_diffrn_radiation_type MoK\a
_diffrn_radiation_wavelength 0.71073
_diffrn_reflns_av_R_equivalents 0.0228
_diffrn_reflns_av_sigmaI/netI 0.0188
_diffrn_reflns_limit_h_max 9
_diffrn_reflns_limit_h_min 0
_diffrn_reflns_limit_k_max 13
_diffrn_reflns_limit_k_min 0
_diffrn_reflns_limit_l_max 17
_diffrn_reflns_limit_l_min -1
_diffrn_reflns_number 1569
_diffrn_reflns_theta_full 30.08
_diffrn_reflns_theta_max 30.08
_diffrn_reflns_theta_min 2.64
_diffrn_standards_decay_% 0
_diffrn_standards_interval_count 100
_diffrn_standards_number 3
_exptl_absorpt_coefficient_mu 0.116
_exptl_absorpt_correction_type none
_exptl_crystal_colour orange
_exptl_crystal_density_diffrn 1.520
_exptl_crystal_density_method 'not measured'
_exptl_crystal_description prism
_exptl_crystal_F_000 400
_exptl_crystal_size_max 0.4
_exptl_crystal_size_mid 0.3
_exptl_crystal_size_min 0.2
_refine_diff_density_max 0.151
_refine_diff_density_min -0.151
_refine_ls_extinction_coef 0.107(9)
_refine_ls_extinction_expression Fc^*^=kFc[1+0.001xFc^2^\l^3^/sin(2\q)]^-1/4^
_refine_ls_extinction_method SHELXL97
_refine_ls_goodness_of_fit_ref 1.044
_refine_ls_hydrogen_treatment constr
_refine_ls_matrix_type full
_refine_ls_number_parameters 130
_refine_ls_number_reflns 1455
_refine_ls_number_restraints 0
_refine_ls_restrained_S_all 1.044
_refine_ls_R_factor_all 0.0349
_refine_ls_R_factor_gt 0.0308
_refine_ls_shift/su_max 0.000
_refine_ls_shift/su_mean 0.000
_refine_ls_structure_factor_coef Fsqd
_refine_ls_weighting_details 'calc w=1/[\s^2^(Fo^2^)+(0.0600P)^2^+0.0346P] where P=(Fo^2^+2Fc^2^)/3'
_refine_ls_weighting_scheme calc
_refine_ls_wR_factor_gt 0.0870
_refine_ls_wR_factor_ref 0.0919
_reflns_number_gt 1297
_reflns_number_total 1455
_reflns_threshold_expression I>2\s(I)
_cod_data_source_file gd3013.cif
_cod_data_source_block I
_cod_depositor_comments
;
The following automatic conversions were performed:
'_geom_bond_publ_flag' value 'Y' changed to 'y' according to
'/home/saulius/struct/CIF-dictionaries/cif_core.dic' dictionary named
'cif_core.dic' version 2.4.1 from 2010-06-29 (13
times).

'_geom_angle_publ_flag' value 'Y' changed to 'y' according to
'/home/saulius/struct/CIF-dictionaries/cif_core.dic' dictionary named
'cif_core.dic' version 2.4.1 from 2010-06-29 (6 times).

Automatic conversion script
Id: cif_fix_enum 1527 2010-12-29 10:47:43Z saulius 

The following automatic conversions were performed:

'_geom_bond_publ_flag' value 'Y' changed to 'y' according to
/home/saulius/struct/CIF-dictionaries/cif_core.dic dictionary named
'cif_core.dic' version 2.4.1 from 2010-06-29 (13
times).

'_geom_angle_publ_flag' value 'Y' changed to 'y' according
to /home/saulius/struct/CIF-dictionaries/cif_core.dic dictionary
named 'cif_core.dic' version 2.4.1 from 2010-06-29 (6 times).

Automatic conversion script
Id: cif_fix_values 1715 2011-07-08 13:25:40Z adriana 
;
_cod_database_code 2015359

loop_
_symmetry_equiv_pos_as_xyz
'x, y, z'
'-x+1/2, -y, z+1/2'
'-x, y+1/2, -z+1/2'
'x+1/2, -y+1/2, -z'

loop_
_atom_site_type_symbol
_atom_site_label
_atom_site_fract_x
_atom_site_fract_y
_atom_site_fract_z
_atom_site_U_iso_or_equiv
_atom_site_adp_type
_atom_site_calc_flag
_atom_site_refinement_flags
_atom_site_occupancy
N N1A 0.79400(18) 0.06129(12) 0.56928(9) 0.0399(3) Uani d . 1
N N2A 0.6281(2) 0.02324(14) 0.61500(11) 0.0503(3) Uani d . 1
N N3A 0.4915(2) 0.04009(16) 0.54499(12) 0.0559(4) Uani d . 1
N N4A 0.5644(2) 0.08806(15) 0.45388(12) 0.0515(3) Uani d . 1
C C5A 0.7526(2) 0.10045(14) 0.47082(11) 0.0381(3) Uani d . 1
C C6A 0.9783(2) 0.0581(2) 0.62527(13) 0.0579(4) Uani d . 1
H H6A 1.0805 0.0345 0.5772 0.087 Uiso calc R 1
H H6B 0.9723 -0.0095 0.6803 0.087 Uiso calc R 1
H H6C 1.0037 0.1473 0.6552 0.087 Uiso calc R 1
N N7A 0.90285(17) 0.14002(12) 0.40341(9) 0.0407(3) Uani d . 1
N N1B 0.95089(18) 0.29795(11) 0.16327(9) 0.0397(3) Uani d . 1
N N2B 1.1157(2) 0.31476(14) 0.11018(11) 0.0514(3) Uani d . 1
N N3B 1.2501(2) 0.25004(16) 0.16302(13) 0.0569(4) Uani d . 1
N N4B 1.17711(19) 0.19178(15) 0.25032(11) 0.0494(3) Uani d . 1
C C5B 0.9908(2) 0.22379(14) 0.24915(11) 0.0379(3) Uani d . 1
C C6B 0.7676(2) 0.35671(19) 0.12722(14) 0.0530(4) Uani d . 1
H H6D 0.7534 0.4484 0.1549 0.080 Uiso calc R 1
H H6E 0.6621 0.3002 0.1512 0.080 Uiso calc R 1
H H6F 0.7668 0.3602 0.0518 0.080 Uiso calc R 1
N N7B 0.84077(18) 0.18825(13) 0.31840(9) 0.0412(3) Uani d . 1

loop_
_atom_site_aniso_label
_atom_site_aniso_U_11
_atom_site_aniso_U_22
_atom_site_aniso_U_33
_atom_site_aniso_U_12
_atom_site_aniso_U_13
_atom_site_aniso_U_23
N1A 0.0434(6) 0.0387(5) 0.0377(5) -0.0017(5) 0.0030(4) 0.0006(4)
N2A 0.0526(7) 0.0469(6) 0.0513(7) -0.0088(6) 0.0107(6) 0.0005(6)
N3A 0.0456(7) 0.0573(7) 0.0647(8) -0.0110(6) 0.0065(7) 0.0023(7)
N4A 0.0408(6) 0.0560(7) 0.0577(7) -0.0053(6) -0.0015(6) 0.0044(6)
C5A 0.0388(6) 0.0359(6) 0.0395(6) 0.0000(5) 0.0008(6) 0.0011(5)
C6A 0.0496(8) 0.0772(11) 0.0467(7) 0.0029(8) -0.0070(7) 0.0076(8)
N7A 0.0385(5) 0.0446(6) 0.0390(5) -0.0009(5) -0.0012(5) 0.0027(5)
N1B 0.0443(6) 0.0381(5) 0.0367(5) -0.0021(5) 0.0017(5) 0.0003(5)
N2B 0.0527(7) 0.0499(7) 0.0516(7) -0.0037(6) 0.0121(6) 0.0043(6)
N3B 0.0468(7) 0.0578(7) 0.0662(9) -0.0005(7) 0.0132(7) 0.0033(7)
N4B 0.0402(6) 0.0541(7) 0.0539(7) 0.0025(6) 0.0016(6) 0.0034(6)
C5B 0.0396(6) 0.0378(6) 0.0362(5) -0.0017(5) -0.0016(5) -0.0013(5)
C6B 0.0505(8) 0.0601(9) 0.0486(7) 0.0039(7) -0.0067(7) 0.0086(7)
N7B 0.0404(5) 0.0448(5) 0.0384(5) 0.0004(5) -0.0007(5) 0.0015(5)

loop_
_atom_type_symbol
_atom_type_description
_atom_type_scat_dispersion_real
_atom_type_scat_dispersion_imag
_atom_type_scat_source
C C 0.0033 0.0000 'International Tables Vol C Tables 4.2.6.8 and 6.1.1.4'
H H 0.0000 0.0000 'International Tables Vol C Tables 4.2.6.8 and 6.1.1.4'
N N 0.0061 0.0000 'International Tables Vol C Tables 4.2.6.8 and 6.1.1.4'

loop_
_geom_angle_atom_site_label_1
_geom_angle_atom_site_label_2
_geom_angle_atom_site_label_3
_geom_angle
_geom_angle_publ_flag
N2A N1A C5A 107.66(12) ?
N2A N1A C6A 121.86(12) ?
C5A N1A C6A 130.47(13) ?
N3A N2A N1A 106.59(12) ?
N2A N3A N4A 111.19(13) ?
C5A N4A N3A 104.92(14) ?
N4A C5A N1A 109.65(13) ?
N4A C5A N7A 130.72(14) y
N1A C5A N7A 119.57(13) y
N1A C6A H6A 109.5 ?
N1A C6A H6B 109.5 ?
H6A C6A H6B 109.5 ?
N1A C6A H6C 109.5 ?
H6A C6A H6C 109.5 ?
H6B C6A H6C 109.5 ?
N7B N7A C5A 112.26(12) y
N2B N1B C5B 107.76(12) ?
N2B N1B C6B 122.07(12) ?
C5B N1B C6B 130.16(13) ?
N3B N2B N1B 106.58(12) ?
N2B N3B N4B 111.22(13) ?
C5B N4B N3B 104.84(14) ?
N4B C5B N1B 109.60(14) ?
N4B C5B N7B 130.73(14) y
N1B C5B N7B 119.62(13) y
N1B C6B H6D 109.5 ?
N1B C6B H6E 109.5 ?
H6D C6B H6E 109.5 ?
N1B C6B H6F 109.5 ?
H6D C6B H6F 109.5 ?
H6E C6B H6F 109.5 ?
N7A N7B C5B 112.47(12) y

loop_
_geom_bond_atom_site_label_1
_geom_bond_atom_site_label_2
_geom_bond_distance
_geom_bond_publ_flag
N1A N2A 1.3340(17) y
N1A C5A 1.3392(18) y
N1A C6A 1.456(2) ?
N2A N3A 1.306(2) y
N3A N4A 1.346(2) y
N4A C5A 1.3195(19) y
C5A N7A 1.3978(18) y
C6A H6A 0.9600 ?
C6A H6B 0.9600 ?
C6A H6C 0.9600 ?
N7A N7B 1.2530(17) y
N1B N2B 1.3309(17) y
N1B C5B 1.3359(18) y
N1B C6B 1.459(2) ?
N2B N3B 1.305(2) y
N3B N4B 1.343(2) y
N4B C5B 1.320(2) y
C5B N7B 1.4009(19) y
C6B H6D 0.9600 ?
C6B H6E 0.9600 ?
C6B H6F 0.9600 ?

loop_
_geom_torsion_atom_site_label_1
_geom_torsion_atom_site_label_2
_geom_torsion_atom_site_label_3
_geom_torsion_atom_site_label_4
_geom_torsion
C5A N1A N2A N3A -0.21(16)
C6A N1A N2A N3A 179.01(15)
N1A N2A N3A N4A 0.23(18)
N2A N3A N4A C5A -0.15(18)
N3A N4A C5A N1A 0.01(17)
N3A N4A C5A N7A 177.00(15)
N2A N1A C5A N4A 0.13(16)
C6A N1A C5A N4A -179.01(17)
N2A N1A C5A N7A -177.25(13)
C6A N1A C5A N7A 3.6(2)
N4A C5A N7A N7B 10.7(2)
N1A C5A N7A N7B -172.60(11)
C5B N1B N2B N3B 0.84(16)
C6B N1B N2B N3B -179.96(14)
N1B N2B N3B N4B -0.45(19)
N2B N3B N4B C5B -0.12(19)
N3B N4B C5B N1B 0.66(17)
N3B N4B C5B N7B 177.95(14)
N2B N1B C5B N4B -0.95(16)
C6B N1B C5B N4B 179.93(15)
N2B N1B C5B N7B -178.60(12)
C6B N1B C5B N7B 2.3(2)
C5A N7A N7B C5B -178.00(11)
N4B C5B N7B N7A 14.4(2)
N1B C5B N7B N7A -168.54(12)

loop_
_cod_related_entry_id
_cod_related_entry_database
_cod_related_entry_code
1 ChemSpider 4575933
